data_1545557
loop_
_publ_author_name
'Shakuntala, K.'
'Naveen, S.'
'Lokanath, N. K.'
'Suchetan, P. A.'

_publ_section_title
;
 3,5-Dichloro-<i>N</i>-(4-methylphenyl)benzenesulfonamide
;
_journal_issue 3
_journal_name_full IUCrData
_journal_page_first x170375
_journal_paper_doi 10.1107/S2414314617003753
_journal_volume 2
_journal_year 2017
_chemical_formula_iupac 'C13 H11 Cl2 N O2 S'
_chemical_formula_moiety 'C13 H11 Cl2 N O2 S'
_chemical_formula_sum 'C13 H11 Cl2 N O2 S'
_chemical_formula_weight 316.19
_chemical_name_systematic
;
3,5-Dichloro-<i>N</i>-(4-methylphenyl)benzenesulfonamide
;
_space_group_crystal_system orthorhombic
_space_group_IT_number 19
_space_group_name_Hall 'P 2ac 2ab'
_space_group_name_H-M_alt 'P 21 21 21'
_symmetry_space_group_name_Hall 'P 2ac 2ab'
_symmetry_space_group_name_H-M 'P 21 21 21'
_atom_sites_solution_hydrogens mixed
_atom_sites_solution_primary direct
_atom_sites_solution_secondary difmap
_audit_creation_method SHELXL-2016/4
_cell_angle_alpha 90
_cell_angle_beta 90
_cell_angle_gamma 90
_cell_formula_units_Z 4
_cell_length_a 6.1673(3)
_cell_length_b 13.0059(7)
_cell_length_c 17.6433(9)
_cell_measurement_reflns_used 143
_cell_measurement_temperature 100(2)
_cell_measurement_theta_max 64.2
_cell_measurement_theta_min 6.1
_cell_volume 1415.19(13)
_computing_cell_refinement
;
SAINT-Plus (Bruker, 2009)
;
_computing_data_collection
;
APEX2 (Bruker, 2009)
;
_computing_data_reduction
;
SAINT-Plus and XPREP (Bruker, 2009)
;
_computing_molecular_graphics
;
Mercury (Macrae <i>et al.</i>,  2008)
;
_computing_publication_material
;
SHELXL2016 (Sheldrick, 2015b) and PLATON (Spek, 2009)
;
_computing_structure_refinement
;
SHELXL2016 (Sheldrick, 2015b)
;
_computing_structure_solution
;
SHELXT2016 (Sheldrick, 2015a)
;
_diffrn_ambient_temperature 100(2)
_diffrn_measured_fraction_theta_full 0.985
_diffrn_measured_fraction_theta_max 0.985
_diffrn_measurement_device_type 'Bruker APEXII CCD'
_diffrn_measurement_method '\w and \f scans'
_diffrn_radiation_type CuK\a
_diffrn_radiation_wavelength 1.54178
_diffrn_reflns_av_R_equivalents 0.0602
_diffrn_reflns_limit_h_max 7
_diffrn_reflns_limit_h_min -7
_diffrn_reflns_limit_k_max 14
_diffrn_reflns_limit_k_min -14
_diffrn_reflns_limit_l_max 20
_diffrn_reflns_limit_l_min -18
_diffrn_reflns_number 7822
_diffrn_reflns_theta_full 64.221
_diffrn_reflns_theta_max 64.221
_diffrn_reflns_theta_min 6.061
_exptl_absorpt_coefficient_mu 5.485
_exptl_absorpt_correction_T_max 0.299
_exptl_absorpt_correction_T_min 0.258
_exptl_absorpt_correction_type multi-scan
_exptl_absorpt_process_details
;
(SADABS; Bruker, 2009)
;
_exptl_crystal_colour Colourless
_exptl_crystal_density_diffrn 1.484
_exptl_crystal_description Prism
_exptl_crystal_F_000 648
_exptl_crystal_size_max 0.29
_exptl_crystal_size_mid 0.24
_exptl_crystal_size_min 0.22
_refine_diff_density_max 0.424
_refine_diff_density_min -0.589
_refine_ls_abs_structure_details
;
Flack <i>x</i>
determined using 855 quotients
[(<i>I</i>^+^)-(<i>I</i>^-^)]/[(<i>I</i>^+^)+(<i>I</i>^-^)]
(Parsons <i>et al.</i>,  2013)
;
_refine_ls_abs_structure_Flack 0.101(13)
_refine_ls_extinction_method none
_refine_ls_goodness_of_fit_ref 0.992
_refine_ls_hydrogen_treatment mixed
_refine_ls_matrix_type full
_refine_ls_number_parameters 177
_refine_ls_number_reflns 2292
_refine_ls_number_restraints 1
_refine_ls_restrained_S_all 0.992
_refine_ls_R_factor_all 0.0526
_refine_ls_R_factor_gt 0.0515
_refine_ls_shift/su_max 0.000
_refine_ls_shift/su_mean 0.000
_refine_ls_structure_factor_coef Fsqd
_refine_ls_weighting_details 'w=1/[\s^2^(Fo^2^)+(0.1150P)^2^] where P=(Fo^2^+2Fc^2^)/3'
_refine_ls_weighting_scheme calc
_refine_ls_wR_factor_gt 0.1367
_refine_ls_wR_factor_ref 0.1379
_reflns_number_gt 2210
_reflns_number_total 2292
_reflns_threshold_expression 'I > 2\s(I)'
_cod_data_source_file su4140sup1.cif
_cod_data_source_block I
_cod_database_code 1545557
_shelx_space_group_comment
;
The symmetry employed for this shelxl refinement is uniquely defined
by the following loop, which should always be used as a source of
symmetry information in preference to the above space-group names.
They are only intended as comments.
;

loop_
_space_group_symop_operation_xyz
'x, y, z'
'x+1/2, -y+1/2, -z'
'-x, y+1/2, -z+1/2'
'-x+1/2, -y, z+1/2'

loop_
_atom_site_type_symbol
_atom_site_label
_atom_site_fract_x
_atom_site_fract_y
_atom_site_fract_z
_atom_site_U_iso_or_equiv
_atom_site_adp_type
_atom_site_calc_flag
_atom_site_occupancy
Cl CL1 0.4625(2) 0.27187(11) 0.71332(6) 0.0310(4) Uani d 1
Cl CL2 0.9584(2) 0.59855(10) 0.78818(7) 0.0365(4) Uani d 1
S S1 1.17445(18) 0.35953(9) 0.54747(6) 0.0191(4) Uani d 1
O O1 1.3636(5) 0.4224(3) 0.55489(18) 0.0236(8) Uani d 1
O O2 1.1925(6) 0.2491(3) 0.54433(18) 0.0256(8) Uani d 1
C C4 0.7242(9) 0.4340(4) 0.7437(3) 0.0281(12) Uani d 1
H H4 0.628893 0.449882 0.784407 0.034 Uiso calc 1
C C5 0.9032(9) 0.4936(4) 0.7298(3) 0.0250(11) Uani d 1
C C6 1.0463(9) 0.4729(4) 0.6700(3) 0.0260(11) Uani d 1
H H6 1.170170 0.514515 0.661025 0.031 Uiso calc 1
C C1 0.9987(8) 0.3891(4) 0.6248(2) 0.0193(10) Uani d 1
N N1 1.0491(7) 0.3909(3) 0.4694(2) 0.0213(9) Uani d 1
C C7 1.0053(8) 0.4973(4) 0.4532(2) 0.0200(10) Uani d 1
C C12 0.8004(9) 0.5373(4) 0.4662(3) 0.0271(11) Uani d 1
H H12 0.689690 0.495458 0.487485 0.032 Uiso calc 1
C C11 0.7588(9) 0.6397(5) 0.4478(3) 0.0312(12) Uani d 1
H H11 0.618169 0.667346 0.456150 0.037 Uiso calc 1
C C10 0.9196(10) 0.7019(4) 0.4174(3) 0.0304(13) Uani d 1
C C13 0.8682(13) 0.8123(4) 0.3951(3) 0.0437(16) Uani d 1
H H13A 0.788698 0.812679 0.346961 0.066 Uiso calc 1
H H13B 1.003609 0.850936 0.389253 0.066 Uiso calc 1
H H13C 0.779222 0.844344 0.434548 0.066 Uiso calc 1
C C3 0.6852(8) 0.3502(4) 0.6972(3) 0.0235(11) Uani d 1
C C2 0.8198(8) 0.3268(4) 0.6371(3) 0.0231(11) Uani d 1
H H2 0.790606 0.269702 0.605079 0.028 Uiso calc 1
C C9 1.1261(9) 0.6600(4) 0.4053(3) 0.0259(11) Uani d 1
H H9 1.237690 0.701855 0.384760 0.031 Uiso calc 1
C C8 1.1697(8) 0.5578(4) 0.4231(2) 0.0236(10) Uani d 1
H H8 1.310023 0.529869 0.414837 0.028 Uiso calc 1
H H1 0.944(7) 0.348(3) 0.460(3) 0.022(14) Uiso d 1

loop_
_atom_site_aniso_label
_atom_site_aniso_U_11
_atom_site_aniso_U_22
_atom_site_aniso_U_33
_atom_site_aniso_U_12
_atom_site_aniso_U_13
_atom_site_aniso_U_23
CL1 0.0262(6) 0.0443(8) 0.0225(6) -0.0092(6) 0.0011(5) 0.0037(5)
CL2 0.0462(8) 0.0292(7) 0.0340(7) -0.0001(6) 0.0017(6) -0.0137(5)
S1 0.0187(6) 0.0187(6) 0.0199(6) 0.0012(5) 0.0017(4) -0.0006(4)
O1 0.0188(16) 0.0291(19) 0.0231(16) -0.0022(15) -0.0015(14) -0.0001(14)
O2 0.0279(19) 0.0195(18) 0.0293(17) 0.0056(15) 0.0035(15) -0.0003(14)
C4 0.028(3) 0.037(3) 0.020(2) 0.005(2) 0.002(2) 0.006(2)
C5 0.031(3) 0.022(2) 0.022(2) -0.001(2) -0.002(2) -0.001(2)
C6 0.028(3) 0.022(3) 0.029(2) -0.002(2) -0.003(2) 0.000(2)
C1 0.020(2) 0.023(2) 0.015(2) 0.004(2) 0.0004(18) 0.0020(17)
N1 0.0230(19) 0.020(2) 0.020(2) -0.0035(19) -0.0014(17) 0.0001(16)
C7 0.026(2) 0.021(2) 0.0126(19) -0.002(2) -0.006(2) -0.0027(17)
C12 0.024(2) 0.038(3) 0.019(2) -0.002(2) 0.001(2) -0.002(2)
C11 0.030(3) 0.040(3) 0.024(3) 0.012(3) 0.000(2) 0.003(2)
C10 0.047(3) 0.026(3) 0.019(2) 0.011(3) -0.007(2) -0.003(2)
C13 0.076(5) 0.026(3) 0.029(3) 0.015(3) -0.011(3) 0.001(2)
C3 0.024(2) 0.026(3) 0.021(2) 0.000(2) -0.005(2) 0.0057(19)
C2 0.027(3) 0.024(3) 0.019(2) -0.002(2) -0.004(2) -0.0010(18)
C9 0.029(3) 0.027(3) 0.021(2) -0.007(2) -0.003(2) 0.005(2)
C8 0.023(2) 0.028(3) 0.020(2) -0.003(2) -0.0027(19) -0.002(2)

loop_
_atom_type_symbol
_atom_type_description
_atom_type_scat_dispersion_real
_atom_type_scat_dispersion_imag
_atom_type_scat_source
C C 0.0181 0.0091 'International Tables Vol C Tables 4.2.6.8 and 6.1.1.4'
H H 0.0000 0.0000 'International Tables Vol C Tables 4.2.6.8 and 6.1.1.4'
O O 0.0492 0.0322 'International Tables Vol C Tables 4.2.6.8 and 6.1.1.4'
S S 0.3331 0.5567 'International Tables Vol C Tables 4.2.6.8 and 6.1.1.4'
Cl Cl 0.3639 0.7018 'International Tables Vol C Tables 4.2.6.8 and 6.1.1.4'
N N 0.0311 0.0180 'International Tables Vol C Tables 4.2.6.8 and 6.1.1.4'

loop_
_geom_angle_atom_site_label_1
_geom_angle_atom_site_label_2
_geom_angle_atom_site_label_3
_geom_angle
O1 S1 O2 120.7(2)
O1 S1 N1 108.7(2)
O2 S1 N1 104.7(2)
O1 S1 C1 107.6(2)
O2 S1 C1 106.9(2)
N1 S1 C1 107.7(2)
C5 C4 C3 118.6(5)
C5 C4 H4 120.7
C3 C4 H4 120.7
C4 C5 C6 122.2(5)
C4 C5 CL2 119.6(4)
C6 C5 CL2 118.2(4)
C1 C6 C5 116.9(5)
C1 C6 H6 121.5
C5 C6 H6 121.5
C6 C1 C2 122.6(5)
C6 C1 S1 118.9(4)
C2 C1 S1 118.5(4)
C7 N1 S1 119.8(3)
C7 N1 H1 116(4)
S1 N1 H1 111(4)
C12 C7 C8 121.1(5)
C12 C7 N1 119.9(5)
C8 C7 N1 119.0(4)
C7 C12 C11 119.2(5)
C7 C12 H12 120.4
C11 C12 H12 120.4
C10 C11 C12 121.0(5)
C10 C11 H11 119.5
C12 C11 H11 119.5
C11 C10 C9 118.8(5)
C11 C10 C13 120.1(6)
C9 C10 C13 121.1(6)
C10 C13 H13A 109.5
C10 C13 H13B 109.5
H13A C13 H13B 109.5
C10 C13 H13C 109.5
H13A C13 H13C 109.5
H13B C13 H13C 109.5
C2 C3 C4 121.6(5)
C2 C3 CL1 118.2(4)
C4 C3 CL1 120.2(4)
C3 C2 C1 118.0(4)
C3 C2 H2 121.0
C1 C2 H2 121.0
C8 C9 C10 120.9(5)
C8 C9 H9 119.6
C10 C9 H9 119.6
C9 C8 C7 119.1(5)
C9 C8 H8 120.4
C7 C8 H8 120.4

loop_
_geom_bond_atom_site_label_1
_geom_bond_atom_site_label_2
_geom_bond_distance
CL1 C3 1.734(5)
CL2 C5 1.743(5)
S1 O1 1.430(4)
S1 O2 1.442(4)
S1 N1 1.631(4)
S1 C1 1.784(5)
C4 C5 1.371(8)
C4 C3 1.386(8)
C4 H4 0.9500
C5 C6 1.402(8)
C6 C1 1.383(7)
C6 H6 0.9500
C1 C2 1.386(7)
N1 C7 1.439(6)
N1 H1 0.87(3)
C7 C12 1.386(7)
C7 C8 1.389(7)
C12 C11 1.396(8)
C12 H12 0.9500
C11 C10 1.387(9)
C11 H11 0.9500
C10 C9 1.402(8)
C10 C13 1.523(7)
C13 H13A 0.9800
C13 H13B 0.9800
C13 H13C 0.9800
C3 C2 1.381(7)
C2 H2 0.9500
C9 C8 1.391(8)
C9 H9 0.9500
C8 H8 0.9500

loop_
_geom_hbond_atom_site_label_D
_geom_hbond_atom_site_label_H
_geom_hbond_atom_site_label_A
_geom_hbond_site_symmetry_A
_geom_hbond_distance_DH
_geom_hbond_distance_HA
_geom_hbond_distance_DA
_geom_hbond_angle_DHA
_geom_hbond_publ_flag
N1 H1 O2 2_456 0.87(4) 2.00(4) 2.866(6) 171(5) yes
C12 H12 O1 1_455 0.95 2.52 3.455(6) 167 yes
C4 H4 Cg 4_665 0.95 2.80 3.602(6) 143 yes

loop_
_geom_torsion_atom_site_label_1
_geom_torsion_atom_site_label_2
_geom_torsion_atom_site_label_3
_geom_torsion_atom_site_label_4
_geom_torsion
C3 C4 C5 C6 0.5(8)
C3 C4 C5 CL2 -179.2(4)
C4 C5 C6 C1 0.2(7)
CL2 C5 C6 C1 179.9(4)
C5 C6 C1 C2 -0.4(7)
C5 C6 C1 S1 179.7(4)
O1 S1 C1 C6 10.0(4)
O2 S1 C1 C6 141.0(4)
N1 S1 C1 C6 -107.0(4)
O1 S1 C1 C2 -169.9(3)
O2 S1 C1 C2 -39.0(4)
N1 S1 C1 C2 73.0(4)
O1 S1 N1 C7 -49.1(4)
O2 S1 N1 C7 -179.3(4)
C1 S1 N1 C7 67.2(4)
S1 N1 C7 C12 -100.5(5)
S1 N1 C7 C8 80.6(5)
C8 C7 C12 C11 0.9(7)
N1 C7 C12 C11 -177.9(4)
C7 C12 C11 C10 -0.6(7)
C12 C11 C10 C9 0.1(8)
C12 C11 C10 C13 177.8(5)
C5 C4 C3 C2 -1.0(7)
C5 C4 C3 CL1 179.3(4)
C4 C3 C2 C1 0.8(7)
CL1 C3 C2 C1 -179.4(3)
C6 C1 C2 C3 -0.1(7)
S1 C1 C2 C3 179.8(4)
C11 C10 C9 C8 0.2(7)
C13 C10 C9 C8 -177.4(4)
C10 C9 C8 C7 0.0(7)
C12 C7 C8 C9 -0.6(6)
N1 C7 C8 C9 178.2(4)

_cod_database_fobs_code 1545557
